data_2005816
loop_
_publ_author_name
'Neidle, S.'
'Chattopadhyaya, J. P.'
'Hossain, N.'
'Papchikhin, A.'

_publ_section_title
;
 2',3'-Dideoxy-3'-nitrothymidine and 2'-Propoxy-3'-nitrothymidine
;
_journal_issue 12
_journal_name_full 'Acta Crystallographica Section C'
_journal_page_first 3173
_journal_page_last 3177
_journal_paper_doi 10.1107/S0108270196009481
_journal_volume 52
_journal_year 1996
_chemical_formula_moiety 'C13 H19 N3 O7'
_chemical_formula_sum 'C13 H19 N3 O7'
_chemical_formula_weight 329.31
_chemical_name_common none
_chemical_name_systematic
;
 2'-oxapropyl-3'-nitro-thymidine
;
_space_group_IT_number 5
_symmetry_cell_setting monoclinic
_symmetry_space_group_name_Hall 'C 2y'
_symmetry_space_group_name_H-M 'C 1 2 1'
_audit_creation_method SHELXL
_cell_angle_alpha 90.00
_cell_angle_beta 100.190(10)
_cell_angle_gamma 90.00
_cell_formula_units_Z 4
_cell_length_a 15.746(2)
_cell_length_b 9.3730(10)
_cell_length_c 11.304(2)
_cell_measurement_reflns_used 25
_cell_measurement_temperature 293(2)
_cell_measurement_theta_max 22.5
_cell_measurement_theta_min 1.5
_cell_volume 1642.0(4)
_computing_cell_refinement 'CAD4 Operations Manual'
_computing_data_collection 'CAD4 Operations Manual (Enraf-Nonius, 1977)'
_computing_data_reduction 'MolEN (Fair, 1990)'
_computing_molecular_graphics 'ORTEX  (McArdle, 1993)'
_computing_structure_refinement 'SHELXL93 (Sheldrick, 1993)'
_computing_structure_solution 'SHELXS86 (Sheldrick, 1990)'
_diffrn_ambient_temperature 293(2)
_diffrn_measurement_device 'Enraf-Nonius CAD4-T diffractometer'
_diffrn_measurement_method \w/2\q
_diffrn_radiation_monochromator graphite
_diffrn_radiation_source rotating-anode
_diffrn_radiation_type CuK\a
_diffrn_radiation_wavelength 1.54178
_diffrn_reflns_av_R_equivalents 0.0387
_diffrn_reflns_av_sigmaI/netI 0.0154
_diffrn_reflns_limit_h_max 18
_diffrn_reflns_limit_h_min 0
_diffrn_reflns_limit_k_max 10
_diffrn_reflns_limit_k_min 0
_diffrn_reflns_limit_l_max 12
_diffrn_reflns_limit_l_min -13
_diffrn_reflns_number 1416
_diffrn_reflns_theta_max 64.89
_diffrn_reflns_theta_min 3.97
_diffrn_standards_decay_% 0
_diffrn_standards_interval_count 250
_diffrn_standards_interval_time 60
_diffrn_standards_number 3
_exptl_absorpt_coefficient_mu 0.933
_exptl_absorpt_correction_T_max 0.98
_exptl_absorpt_correction_T_min 0.83
_exptl_absorpt_correction_type 'difabs (Walker & Stuart, 1983)'
_exptl_crystal_colour 'pale yellow'
_exptl_crystal_density_diffrn 1.332
_exptl_crystal_density_meas ?
_exptl_crystal_description 'elongated prisms'
_exptl_crystal_F_000 696
_exptl_crystal_size_max 0.4
_exptl_crystal_size_mid 0.25
_exptl_crystal_size_min 0.15
_refine_diff_density_max 0.375
_refine_diff_density_min -0.333
_refine_ls_extinction_method none
_refine_ls_goodness_of_fit_all 1.192
_refine_ls_goodness_of_fit_obs 1.194
_refine_ls_hydrogen_treatment 'H atoms: riding model with Uiso values refined'
_refine_ls_matrix_type full
_refine_ls_number_parameters 208
_refine_ls_number_reflns 1368
_refine_ls_number_restraints 1
_refine_ls_restrained_S_all 1.193
_refine_ls_restrained_S_obs 1.193
_refine_ls_R_factor_all 0.0657
_refine_ls_R_factor_obs 0.0640
_refine_ls_shift/esd_max -0.001
_refine_ls_shift/esd_mean 0.000
_refine_ls_structure_factor_coef Fsqd
_refine_ls_weighting_details 'w = 1/[\s^2^(Fo^2^)+(0.1198P)^2^+1.0598P] where P=(Fo^2^+2Fc^2^)/3'
_refine_ls_weighting_scheme calc
_refine_ls_wR_factor_all 0.1748
_refine_ls_wR_factor_obs 0.1725
_reflns_number_observed 1338
_reflns_number_total 1369
_reflns_observed_criterion >2sigma(I)
_cod_data_source_file sk1024.cif
_cod_data_source_block II
_cod_depositor_comments
;
The following automatic conversions were performed:

'_exptl_crystal_density_meas' value 'not measured' was changed to '?'
- the value is perceived as not measured.

Automatic conversion script
Id: cif_fix_values 3008 2015-01-20 13:52:24Z robertas 

The following automatic conversions were performed:

'_refine_ls_weighting_scheme' value 'calc w =
1/[\s^2^(Fo^2^)+(0.1198P)^2^+1.0598P] where P=(Fo^2^+2Fc^2^)/3' was
changed to 'calc'. New tag '_refine_ls_weighting_details' was
created. The value of the new tag was set to 'w =
1/[\s^2^(Fo^2^)+(0.1198P)^2^+1.0598P] where P=(Fo^2^+2Fc^2^)/3'.

Automatic conversion script
Id: cif_fix_values 3143 2015-03-26 13:38:13Z robertas 
;
_cod_original_sg_symbol_H-M C2
_cod_database_code 2005816

loop_
_symmetry_equiv_pos_as_xyz
'x, y, z'
'-x, y, -z'
'x+1/2, y+1/2, z'
'-x+1/2, y+1/2, -z'

loop_
_atom_site_aniso_label
_atom_site_aniso_U_11
_atom_site_aniso_U_22
_atom_site_aniso_U_33
_atom_site_aniso_U_12
_atom_site_aniso_U_13
_atom_site_aniso_U_23
C1' 0.028(2) 0.058(3) 0.018(2) 0.010(2) 0.008(2) 0.001(2)
C2' 0.033(2) 0.044(2) 0.025(2) 0.006(2) 0.007(2) 0.003(2)
O2' 0.055(2) 0.048(2) 0.049(2) 0.003(2) 0.006(2) 0.011(2)
C2'1 0.062(4) 0.052(3) 0.088(5) -0.007(3) 0.020(3) 0.013(3)
C2'2 0.118(7) 0.055(4) 0.105(7) -0.017(4) -0.011(6) -0.006(4)
C2'3 0.165(14) 0.152(13) 0.172(15) -0.028(11) -0.076(13) 0.014(12)
C3' 0.025(2) 0.049(2) 0.021(2) 0.003(2) 0.007(2) 0.003(2)
N3' 0.036(2) 0.054(2) 0.029(2) 0.001(2) 0.015(2) 0.005(2)
O31' 0.041(2) 0.086(3) 0.029(2) -0.001(2) 0.0020(14) 0.011(2)
O32' 0.052(2) 0.107(3) 0.037(2) -0.008(2) 0.024(2) 0.019(2)
C4' 0.029(2) 0.045(2) 0.025(2) 0.002(2) 0.012(2) -0.002(2)
O4' 0.032(2) 0.050(2) 0.036(2) 0.0005(12) 0.0196(12) 0.0001(14)
C5' 0.043(3) 0.049(3) 0.031(2) 0.006(2) 0.012(2) 0.006(2)
O5' 0.032(2) 0.079(2) 0.025(2) 0.004(2) 0.0084(12) 0.009(2)
N1 0.033(2) 0.064(2) 0.019(2) 0.010(2) 0.0085(15) -0.002(2)
C2 0.029(2) 0.065(3) 0.018(2) 0.006(2) 0.007(2) 0.001(2)
O2 0.037(2) 0.092(3) 0.023(2) 0.020(2) 0.0069(13) 0.002(2)
N3 0.034(2) 0.076(3) 0.023(2) 0.015(2) 0.0096(15) -0.006(2)
C4 0.048(3) 0.088(4) 0.021(2) 0.007(3) 0.013(2) -0.009(3)
O4 0.068(3) 0.149(5) 0.033(2) 0.024(3) 0.019(2) -0.022(3)
C5 0.052(3) 0.088(4) 0.017(2) 0.009(3) 0.004(2) -0.003(2)
C5M 0.074(4) 0.151(8) 0.024(3) 0.032(5) -0.002(3) 0.000(4)
C6 0.042(3) 0.075(3) 0.020(2) 0.020(2) 0.003(2) 0.004(2)

loop_
_atom_site_label
_atom_site_occupancy
_atom_site_fract_x
_atom_site_fract_y
_atom_site_fract_z
_atom_site_U_iso_or_equiv
_atom_site_thermal_displace_type
_atom_site_calc_flag
_atom_site_refinement_flags
_atom_site_type_symbol
C1' 1 0.2588(3) 0.8400(5) 0.1512(4) 0.0340(10) Uani d . C
H1' 1 0.2191(3) 0.8576(5) 0.0756(4) 0.041 Uiso calc R H
C2' 1 0.3485(3) 0.8927(5) 0.1404(4) 0.0338(10) Uani d . C
H2' 1 0.3852(3) 0.8965(5) 0.2199(4) 0.041 Uiso calc R H
O2' 1 0.3427(2) 1.0289(4) 0.0870(3) 0.0507(10) Uani d . O
C2'1 1 0.4176(4) 1.1134(7) 0.1134(7) 0.066(2) Uani d . C
H2'1 1 0.4103(4) 1.1969(7) 0.0619(7) 0.080 Uiso calc R H
H2'2 1 0.4660(4) 1.0593(7) 0.0943(7) 0.080 Uiso calc R H
C2'2 1 0.4385(7) 1.1605(8) 0.2389(10) 0.096(3) Uani d . C
H2'3 1 0.4227(7) 1.2605(8) 0.2388(10) 0.116 Uiso calc R H
H2'4 1 0.3989(7) 1.1104(8) 0.2810(10) 0.116 Uiso calc R H
C2'3 1 0.5145(11) 1.151(2) 0.3075(18) 0.176(9) Uani d . C
H2'5 1 0.5117(11) 1.1886(20) 0.3857(18) 0.264 Uiso calc R H
H2'6 1 0.5558(11) 1.2043(20) 0.2724(18) 0.264 Uiso calc R H
H2'7 1 0.5319(11) 1.0526(20) 0.3148(18) 0.264 Uiso calc R H
C3' 1 0.3792(3) 0.7728(5) 0.0649(4) 0.0313(9) Uani d . C
H3' 1 0.4420(3) 0.7613(5) 0.0847(4) 0.038 Uiso calc R H
N3' 1 0.3511(2) 0.8065(4) -0.0668(3) 0.0387(9) Uani d . N
O31' 1 0.2756(2) 0.7966(5) -0.1094(3) 0.0524(10) Uani d . O
O32' 1 0.4075(3) 0.8476(6) -0.1216(3) 0.0634(12) Uani d . O
C4' 1 0.3328(3) 0.6399(5) 0.1025(4) 0.0321(9) Uani d . C
H4' 1 0.3042(3) 0.5888(5) 0.0308(4) 0.039 Uiso calc R H
O4' 1 0.2690(2) 0.6911(4) 0.1699(3) 0.0376(8) Uani d . O
C5' 1 0.3933(3) 0.5408(5) 0.1810(4) 0.0404(10) Uani d . C
H5'1 1 0.3603(3) 0.4666(5) 0.2120(4) 0.048 Uiso calc R H
H5'2 1 0.4313(3) 0.4955(5) 0.1334(4) 0.048 Uiso calc R H
O5' 1 0.4438(2) 0.6153(4) 0.2789(3) 0.0447(9) Uani d . O
H5' 1 0.4724(2) 0.6772(4) 0.2529(3) 0.067 Uiso calc R H
N1 1 0.2232(2) 0.9007(5) 0.2506(3) 0.0386(9) Uani d . N
C2 1 0.1462(3) 0.9715(5) 0.2252(4) 0.0368(10) Uani d . C
O2 1 0.1043(2) 0.9885(5) 0.1218(3) 0.0502(10) Uani d . O
N3 1 0.1168(3) 1.0267(5) 0.3235(3) 0.0437(10) Uani d . N
H3 1 0.0688(3) 1.0725(5) 0.3096(3) 0.052 Uiso calc R H
C4 1 0.1569(4) 1.0158(7) 0.4423(4) 0.0516(13) Uani d . C
O4 1 0.1225(3) 1.0716(7) 0.5197(4) 0.082(2) Uani d . O
C5 1 0.2349(3) 0.9333(7) 0.4636(4) 0.0523(14) Uani d . C
C5M 1 0.2802(5) 0.9099(12) 0.5920(5) 0.084(3) Uani d . C
H5M1 1 0.2484(5) 0.9564(12) 0.6460(5) 0.126 Uiso calc R H
H5M2 1 0.3374(5) 0.9491(12) 0.6022(5) 0.126 Uiso calc R H
H5M3 1 0.2835(5) 0.8096(12) 0.6090(5) 0.126 Uiso calc R H
C6 1 0.2646(3) 0.8804(6) 0.3678(4) 0.0461(12) Uani d . C
H6 1 0.3155(3) 0.8277(6) 0.3813(4) 0.055 Uiso calc R H

loop_
_atom_type_symbol
_atom_type_description
_atom_type_scat_dispersion_real
_atom_type_scat_dispersion_imag
_atom_type_scat_source
C C 0.0181 0.0091 'International Tables Vol C Tables 4.2.6.8 and 6.1.1.4'
H H 0.0000 0.0000 'International Tables Vol C Tables 4.2.6.8 and 6.1.1.4'
O O 0.0492 0.0322 'International Tables Vol C Tables 4.2.6.8 and 6.1.1.4'
N N 0.0311 0.0180 'International Tables Vol C Tables 4.2.6.8 and 6.1.1.4'

loop_
_geom_angle_atom_site_label_1
_geom_angle_atom_site_label_2
_geom_angle_atom_site_label_3
_geom_angle
_geom_angle_publ_flag
O4' C1' N1 108.6(4) ?
O4' C1' C2' 104.4(3) ?
N1 C1' C2' 115.1(4) ?
O2' C2' C1' 109.7(4) ?
O2' C2' C3' 115.3(4) ?
C1' C2' C3' 101.2(3) ?
C2'1 O2' C2' 115.5(4) ?
O2' C2'1 C2'2 114.2(7) ?
C2'3 C2'2 C2'1 125.3(14) ?
N3' C3' C2' 109.1(3) yes
N3' C3' C4' 111.7(3) yes
C2' C3' C4' 103.1(3) yes
O31' N3' O32' 124.8(4) yes
O31' N3' C3' 118.4(3) yes
O32' N3' C3' 116.8(4) yes
O4' C4' C5' 108.7(3) ?
O4' C4' C3' 106.5(3) ?
C5' C4' C3' 112.3(4) ?
C1' O4' C4' 108.7(3) ?
O5' C5' C4' 111.3(4) ?
C2 N1 C6 121.2(4) ?
C2 N1 C1' 118.4(3) ?
C6 N1 C1' 120.3(4) ?
O2 C2 N1 124.2(4) ?
O2 C2 N3 120.7(4) ?
N1 C2 N3 115.1(4) ?
C2 N3 C4 126.5(4) ?
O4 C4 N3 118.6(5) ?
O4 C4 C5 125.8(5) ?
N3 C4 C5 115.6(4) ?
C6 C5 C4 118.2(4) ?
C6 C5 C5M 123.0(6) ?
C4 C5 C5M 118.8(5) ?
C5 C6 N1 123.2(5) ?

loop_
_geom_bond_atom_site_label_1
_geom_bond_atom_site_label_2
_geom_bond_distance
_geom_bond_publ_flag
C1' O4' 1.416(6) ?
C1' N1 1.457(6) ?
C1' C2' 1.521(6) ?
C2' O2' 1.408(6) ?
C2' C3' 1.540(6) yes
O2' C2'1 1.408(8) ?
C2'1 C2'2 1.467(13) ?
C2'2 C2'3 1.309(15) ?
C3' N3' 1.509(5) yes
C3' C4' 1.541(6) yes
N3' O31' 1.204(5) yes
N3' O32' 1.231(5) yes
C4' O4' 1.446(5) ?
C4' C5' 1.503(6) ?
C5' O5' 1.426(6) ?
N1 C2 1.368(6) ?
N1 C6 1.383(6) ?
C2 O2 1.246(6) ?
C2 N3 1.377(6) ?
N3 C4 1.383(6) ?
C4 O4 1.225(7) ?
C4 C5 1.435(8) ?
C5 C6 1.347(7) ?
C5 C5M 1.516(7) ?

loop_
_geom_torsion_atom_site_label_1
_geom_torsion_atom_site_label_2
_geom_torsion_atom_site_label_3
_geom_torsion_atom_site_label_4
_geom_torsion
_geom_torsion_publ_flag
O4' C1' C2' O2' 162.6(4) ?
N1 C1' C2' O2' -78.3(5) ?
O4' C1' C2' C3' 40.3(4) yes
N1 C1' C2' C3' 159.4(4) ?
C1' C2' O2' C2'1 155.8(5) ?
C3' C2' O2' C2'1 -90.7(6) ?
C2' O2' C2'1 C2'2 -68.3(7) ?
O2' C2'1 C2'2 C2'3 131.5(12) ?
O2' C2' C3' N3' -30.3(5) ?
C1' C2' C3' N3' 88.1(4) ?
O2' C2' C3' C4' -149.1(3) ?
C1' C2' C3' C4' -30.8(4) yes
C2' C3' N3' O31' -71.7(5) yes
C4' C3' N3' O31' 41.7(5) ?
C2' C3' N3' O32' 105.7(5) ?
C4' C3' N3' O32' -140.9(4) ?
N3' C3' C4' O4' -105.3(4) yes
C2' C3' C4' O4' 11.8(4) yes
N3' C3' C4' C5' 135.8(4) ?
C2' C3' C4' C5' -107.2(4) ?
N1 C1' O4' C4' -157.9(3) ?
C2' C1' O4' C4' -34.5(4) yes
C5' C4' O4' C1' 135.2(4) ?
C3' C4' O4' C1' 14.0(4) yes
O4' C4' C5' O5' -67.0(5) ?
C3' C4' C5' O5' 50.6(5) yes
O4' C1' N1 C2 -121.1(4) yes
C2' C1' N1 C2 122.3(4) ?
O4' C1' N1 C6 55.7(6) ?
C2' C1' N1 C6 -61.0(6) ?
C6 N1 C2 O2 -177.2(5) ?
C1' N1 C2 O2 -0.5(8) ?
C6 N1 C2 N3 3.7(7) ?
C1' N1 C2 N3 -179.6(5) ?
O2 C2 N3 C4 -179.8(6) ?
N1 C2 N3 C4 -0.7(8) ?
C2 N3 C4 O4 179.7(7) ?
C2 N3 C4 C5 -2.8(9) ?
O4 C4 C5 C6 -179.4(7) ?
N3 C4 C5 C6 3.3(9) ?
O4 C4 C5 C5M 0.4(12) ?
N3 C4 C5 C5M -176.9(7) ?
C4 C5 C6 N1 -0.6(10) ?
C5M C5 C6 N1 179.6(7) ?
C2 N1 C6 C5 -3.1(9) ?
C1' N1 C6 C5 -179.8(6) ?
